data_2203016
loop_
_publ_author_name
'Ng, Seik Weng'

_publ_section_title
;Rerefinement of
 <i>catena</i>-poly[[bis(2-pyrrolidone-\k<i>O</i>)cobalt(II)]-di-\m-1,5-dicyanamido-\k^4^<i>N</i>^1^:<i>N</i>^5^]
 in the centrosymmetric space group <i>C</i>2/<i>m</i>
;
_journal_issue 7
_journal_name_full 'Acta Crystallographica Section E'
_journal_page_first m530
_journal_page_last m531
_journal_paper_doi 10.1107/S160053680301362X
_journal_volume 59
_journal_year 2003
_chemical_formula_iupac '[Co (C2 N3)2 (C4 H7 N O)2]'
_chemical_formula_moiety 'C12 H14 Co N8 O2'
_chemical_formula_sum 'C12 H14 Co N8 O2'
_chemical_formula_weight 361.24
_chemical_name_systematic
;
catena-poly[[bis(2-pyrrolidone-\kO)cobalt(II)]-di-\m-1,5-dicyanamido-
\k^4^N^1^:N^5^]
;
_space_group_IT_number 12
_symmetry_cell_setting monoclinic
_symmetry_space_group_name_Hall '-C 2y'
_symmetry_space_group_name_H-M 'C 1 2/m 1'
_atom_sites_solution_hydrogens geom
_atom_sites_solution_primary direct
_atom_sites_solution_secondary difmap
_audit_creation_method SHELXL-97
_cell_angle_alpha 90.00
_cell_angle_beta 112.94(3)
_cell_angle_gamma 90.00
_cell_formula_units_Z 2
_cell_length_a 15.420(3)
_cell_length_b 7.2200(10)
_cell_length_c 6.9500(10)
_cell_measurement_reflns_used 6994
_cell_measurement_temperature 298(2)
_cell_measurement_theta_max 28.5
_cell_measurement_theta_min 4.1
_cell_volume 712.6(3)
_computing_cell_refinement 'HKL SCALEPACK (Otwinowski & Minor, 1997)'
_computing_data_collection 'KappaCCD Software (Nonius, 1998)'
_computing_data_reduction 'DENZO SCALEPACK (Otwinowski & Minor, 1997)'
_computing_molecular_graphics 'ORTEPII (Johnson, 1976)'
_computing_publication_material SHELXL97
_computing_structure_refinement 'SHELXL97 (Sheldrick, 1997)'
_computing_structure_solution 'SHELXS97 (Sheldrick, 1997)'
_diffrn_ambient_temperature 298(2)
_diffrn_detector_area_resol_mean 0.76
_diffrn_measured_fraction_theta_full 0.98
_diffrn_measured_fraction_theta_max 0.98
_diffrn_measurement_device_type 'Nonius KappaCCD'
_diffrn_measurement_method \f
_diffrn_radiation_monochromator graphite
_diffrn_radiation_source 'fine-focus sealed tube'
_diffrn_radiation_type MoK\a
_diffrn_radiation_wavelength 0.71073
_diffrn_reflns_av_R_equivalents 0.033
_diffrn_reflns_av_sigmaI/netI 0.025
_diffrn_reflns_limit_h_max 20
_diffrn_reflns_limit_h_min -20
_diffrn_reflns_limit_k_max 9
_diffrn_reflns_limit_k_min -9
_diffrn_reflns_limit_l_max 9
_diffrn_reflns_limit_l_min -9
_diffrn_reflns_number 6996
_diffrn_reflns_theta_full 28.5
_diffrn_reflns_theta_max 28.5
_diffrn_reflns_theta_min 4.1
_diffrn_standards_decay_% 0
_diffrn_standards_interval_count 0
_diffrn_standards_interval_time 0
_diffrn_standards_number 0
_exptl_absorpt_coefficient_mu 1.23
_exptl_absorpt_correction_T_max 0.754
_exptl_absorpt_correction_T_min 0.712
_exptl_absorpt_correction_type multi-scan
_exptl_absorpt_process_details '(Blessing, 1995)'
_exptl_crystal_colour Pink
_exptl_crystal_density_diffrn 1.684
_exptl_crystal_density_method 'not measured'
_exptl_crystal_description Block
_exptl_crystal_F_000 370
_exptl_crystal_size_max 0.25
_exptl_crystal_size_mid 0.23
_exptl_crystal_size_min 0.23
_refine_diff_density_max 0.43
_refine_diff_density_min -0.41
_refine_ls_extinction_method none
_refine_ls_goodness_of_fit_ref 1.03
_refine_ls_hydrogen_treatment mixed
_refine_ls_matrix_type full
_refine_ls_number_parameters 68
_refine_ls_number_reflns 949
_refine_ls_number_restraints 0
_refine_ls_restrained_S_all 1.03
_refine_ls_R_factor_all 0.032
_refine_ls_R_factor_gt 0.030
_refine_ls_shift/su_max 0.001
_refine_ls_shift/su_mean <0.001
_refine_ls_structure_factor_coef Fsqd
_refine_ls_weighting_details 'calc w = 1/[\s^2^(Fo^2^)+(0.0546P)^2^+0.4762P] where P = (Fo^2^+2Fc^2^)/3'
_refine_ls_weighting_scheme calc
_refine_ls_wR_factor_gt 0.081
_refine_ls_wR_factor_ref 0.082
_reflns_number_gt 903
_reflns_number_total 949
_reflns_threshold_expression I>2\s(I)
_cod_data_source_file ya6167.cif
_cod_data_source_block I
_cod_depositor_comments
;
The following automatic conversions were performed:
'_symmetry_cell_setting' value 'Monoclinic' changed to 'monoclinic'
according to '/home/saulius/struct/CIF-dictionaries/cif_core.dic'
dictionary named 'cif_core.dic' version 2.4.1 from 2010-06-29.

Automatic conversion script
Id: cif_fix_enum 1527 2010-12-29 10:47:43Z saulius 

The following automatic conversions were performed:

'_symmetry_cell_setting' value 'Monoclinic' changed to 'monoclinic'
according to /home/saulius/struct/CIF-dictionaries/cif_core.dic
dictionary named 'cif_core.dic' version 2.4.1 from
2010-06-29.

'_exptl_absorpt_correction_type' value 'Multi-scan'
changed to 'multi-scan' according to
/home/saulius/struct/CIF-dictionaries/cif_core.dic dictionary named
'cif_core.dic' version 2.4.1 from 2010-06-29.

Automatic conversion script
Id: cif_fix_values 1715 2011-07-08 13:25:40Z adriana 
;
_cod_original_cell_volume 712.6(2)
_cod_original_sg_symbol_H-M 'C 2/m'
_cod_database_code 2203016
_cod_database_fobs_code 2203016

loop_
_symmetry_equiv_pos_as_xyz
'x, y, z'
'x, -y, z'
'x+1/2, y+1/2, z'
'x+1/2, -y+1/2, z'
'-x, -y, -z'
'-x, y, -z'
'-x+1/2, -y+1/2, -z'
'-x+1/2, y+1/2, -z'

loop_
_atom_site_label
_atom_site_fract_x
_atom_site_fract_y
_atom_site_fract_z
_atom_site_U_iso_or_equiv
_atom_site_adp_type
_atom_site_calc_flag
_atom_site_refinement_flags
_atom_site_occupancy
_atom_site_disorder_assembly
_atom_site_disorder_group
_atom_site_type_symbol
Co1 0.5000 0.5000 0.5000 0.0242(2) Uani d S 1 . . Co
O1 0.64260(10) 0.5000 0.6958(3) 0.0340(10) Uani d S 1 . . O
N1 0.77810(10) 0.5000 0.9799(3) 0.0350(10) Uani d S 1 . . N
N2 0.53150(10) 0.2911(2) 0.3290(2) 0.0330(10) Uani d . 1 . . N
N3 0.5844(2) 0.0000 0.2424(4) 0.0350(10) Uani d S 1 . . N
C1 0.6859(2) 0.5000 0.8873(4) 0.0290(10) Uani d S 1 . . C
C2 0.6462(2) 0.5000 1.0505(4) 0.0450(10) Uani d S 1 . . C
C3 0.7281(2) 0.5000 1.2534(5) 0.0750(10) Uani d S 1 . . C
C4 0.8145(2) 0.5000 1.2060(4) 0.0390(10) Uani d S 1 . . C
C5 0.55450(10) 0.1516(2) 0.2916(2) 0.0260(10) Uani d . 1 . . C
H1 0.812(2) 0.5000 0.912(5) 0.033(7) Uiso d S 1 . . H
H2a 0.6077 0.6092 1.0378 0.054 Uiso calc PR 0.50 . . H
H2b 0.6077 0.3908 1.0378 0.054 Uiso calc PR 0.50 . . H
H3a 0.7268 0.3909 1.3338 0.090 Uiso calc PR 0.50 . . H
H3b 0.7268 0.6091 1.3338 0.090 Uiso calc PR 0.50 . . H
H4a 0.8524 0.6094 1.2627 0.047 Uiso calc PR 0.50 . . H
H4b 0.8524 0.3906 1.2627 0.047 Uiso calc PR 0.50 . . H

loop_
_atom_site_aniso_label
_atom_site_aniso_U_11
_atom_site_aniso_U_22
_atom_site_aniso_U_33
_atom_site_aniso_U_12
_atom_site_aniso_U_13
_atom_site_aniso_U_23
Co1 0.0282(2) 0.0182(2) 0.0287(2) 0.000 0.0138(2) 0.000
O1 0.0300(10) 0.0430(10) 0.0300(10) 0.000 0.0120(10) 0.000
N1 0.0260(10) 0.0450(10) 0.0360(10) 0.000 0.0160(10) 0.000
N2 0.0420(10) 0.0250(10) 0.0390(10) 0.0000(10) 0.0230(10) -0.0020(10)
N3 0.0470(10) 0.0230(10) 0.0490(10) 0.000 0.0340(10) 0.000
C1 0.0280(10) 0.0270(10) 0.0330(10) 0.000 0.0140(10) 0.000
C2 0.0310(10) 0.077(2) 0.0320(10) 0.000 0.0170(10) 0.000
C3 0.036(2) 0.156(4) 0.0330(10) 0.000 0.0150(10) 0.000
C4 0.0310(10) 0.0460(10) 0.0350(10) 0.000 0.0080(10) 0.000
C5 0.0290(10) 0.0250(10) 0.0270(10) -0.0030(10) 0.0150(10) 0.0020(10)

loop_
_atom_type_symbol
_atom_type_description
_atom_type_scat_dispersion_real
_atom_type_scat_dispersion_imag
_atom_type_scat_source
C C 0.0033 0.0016 'International Tables Vol C Tables 4.2.6.8 and 6.1.1.4'
H H 0.0000 0.0000 'International Tables Vol C Tables 4.2.6.8 and 6.1.1.4'
N N 0.0061 0.0033 'International Tables Vol C Tables 4.2.6.8 and 6.1.1.4'
O O 0.0106 0.0060 'International Tables Vol C Tables 4.2.6.8 and 6.1.1.4'
Co Co 0.3494 0.9721 'International Tables Vol C Tables 4.2.6.8 and 6.1.1.4'

loop_
_geom_angle_atom_site_label_1
_geom_angle_atom_site_label_2
_geom_angle_atom_site_label_3
_geom_angle_site_symmetry_1
_geom_angle_site_symmetry_3
_geom_angle
_geom_angle_publ_flag
O1 Co1 O1 . 5_666 180.0 no
O1 Co1 N2 . . 87.20(10) no
O1 Co1 N2 . 2_565 87.20(10) no
O1 Co1 N2 . 5_666 92.80(10) no
O1 Co1 N2 . 6_656 92.80(10) no
O1 Co1 N2 5_666 . 92.80(10) no
O1 Co1 N2 5_666 2_565 92.80(10) no
O1 Co1 N2 5_666 5_666 87.20(10) no
O1 Co1 N2 5_666 6_656 87.20(10) no
N2 Co1 N2 . 2_565 92.30(10) no
N2 Co1 N2 . 5_666 180.0 no
N2 Co1 N2 . 6_656 87.70(10) no
N2 Co1 N2 2_565 5_666 87.70(10) no
N2 Co1 N2 2_565 6_656 180.00(10) no
N2 Co1 N2 5_666 6_656 92.30(10) no
C1 O1 Co1 . . 133.9(2) no
C1 N1 C4 . . 114.8(2) no
C5 N2 Co1 . . 159.40(10) no
C5 N3 C5 2 . 116.9(2) no
O1 C1 N1 . . 123.8(2) no
O1 C1 C2 . . 127.8(2) no
N1 C1 C2 . . 108.5(2) no
C3 C2 C1 . . 105.9(2) no
C2 C3 C4 . . 107.0(2) no
N1 C4 C3 . . 103.8(2) no
N2 C5 N3 . . 175.5(2) no
C1 N1 H1 . . 122(2) no
C4 N1 H1 . . 123(2) no
C3 C2 H2a . . 110.5 no
C1 C2 H2a . . 110.5 no
C3 C2 H2b . . 110.5 no
C1 C2 H2b . . 110.5 no
H2a C2 H2b . . 108.7 no
C2 C3 H3a . . 110.3 no
C4 C3 H3a . . 110.3 no
C2 C3 H3b . . 110.3 no
C4 C3 H3b . . 110.3 no
H3a C3 H3b . . 108.6 no
N1 C4 H4a . . 111.0 no
C3 C4 H4a . . 111.0 no
N1 C4 H4b . . 111.0 no
C3 C4 H4b . . 111.0 no
H4a C4 H4b . . 109.0 no

loop_
_geom_bond_atom_site_label_1
_geom_bond_atom_site_label_2
_geom_bond_site_symmetry_2
_geom_bond_distance
_geom_bond_publ_flag
Co1 O1 . 2.087(2) no
Co1 O1 5_666 2.087(2) no
Co1 N2 . 2.0910(10) no
Co1 N2 2_565 2.0910(10) no
Co1 N2 5_666 2.0910(10) no
Co1 N2 6_656 2.0910(10) no
O1 C1 . 1.235(3) no
N1 C1 . 1.312(3) no
N1 C4 . 1.448(3) no
N2 C5 . 1.131(2) no
N3 C5 . 1.284(2) no
N3 C5 2 1.284(2) no
C1 C2 . 1.484(3) no
C2 C3 . 1.482(4) no
C3 C4 . 1.493(4) no
N1 H1 . 0.83(3) no
C2 H2a . 0.97 no
C2 H2b . 0.97 no
C3 H3a . 0.97 no
C3 H3b . 0.97 no
C4 H4a . 0.97 no
C4 H4b . 0.97 no

loop_
_geom_hbond_atom_site_label_D
_geom_hbond_atom_site_label_H
_geom_hbond_atom_site_label_A
_geom_hbond_site_symmetry_A
_geom_hbond_distance_DH
_geom_hbond_distance_HA
_geom_hbond_distance_DA
_geom_hbond_angle_DHA
_geom_hbond_publ_flag
N1 H1 N3 7_656 0.83(3) 2.24(3) 3.072(3) 175(3) no

loop_
_geom_torsion_atom_site_label_1
_geom_torsion_atom_site_label_2
_geom_torsion_atom_site_label_3
_geom_torsion_atom_site_label_4
_geom_torsion_site_symmetry_1
_geom_torsion
_geom_torsion_publ_flag
N2 Co1 O1 C1 5_666 46.20(10) no
N2 Co1 O1 C1 . -133.80(10) no
N2 Co1 O1 C1 2_565 133.80(10) no
N2 Co1 O1 C1 6_656 -46.20(10) no
O1 Co1 N2 C5 5_666 -115.1(4) no
O1 Co1 N2 C5 . 64.9(4) no
N2 Co1 N2 C5 2_565 152.0(3) no
N2 Co1 N2 C5 6_656 -28.0(3) no
Co1 O1 C1 N1 . 180.0 no
Co1 O1 C1 C2 . 0.0 no
C4 N1 C1 O1 . 180.0 no
C4 N1 C1 C2 . 0.0 no
O1 C1 C2 C3 . 180.0 no
N1 C1 C2 C3 . 0.0 no
C1 C2 C3 C4 . 0.0 no
C1 N1 C4 C3 . 0.0 no
C2 C3 C4 N1 . 0.0 no
Co1 N2 C5 N3 . -135(2) no
